data_4323434
loop_
_publ_author_name
'F. Albert Cotton'
'G\"unter Schmid'

_publ_section_title
;
 Mononuclear Molybdenum(IV) Complexes with Two Multiply Bonded Chalcogen
 Ligands in Trans Configuration and Chelating Biphosphine Ligands
;
_journal_name_full 'Inorganic Chemistry'
_journal_page_first 2267
_journal_page_last 2278
_journal_paper_doi 10.1021/ic961071v
_journal_volume 36
_journal_year 1997
_chemical_compound_source 'Reac. of MoOCl(dppee)2/Li2S methanol/air'
_chemical_formula_analytical 'FAB (M+H)+ at 923u'
_chemical_formula_moiety 'C52 H44 Mo1 O2 P4, 2 (C H4 O)'
_chemical_formula_structural
;
 Mo (O)2 ( (C6 H5)2 P C H C H P (C6 H5)2 )2, 2 (C H3 O H)
;
_chemical_formula_sum 'C54 H52 Mo O4 P4'
_chemical_formula_weight 984.84
_chemical_name_common 'trans-Mo(O)~2~(dppee)~2~, 2 CH~3~OH'
_chemical_name_systematic
;
trans-bis(cis-1,2-bis(diphenylphosphino)ethylene-P,P')-di-oxo-molybdenum(IV) 
methanol solvate
;
_chemical_temperature_decomposition 433
_space_group_IT_number 14
_symmetry_cell_setting monoclinic
_symmetry_space_group_name_Hall '-P 2ybc'
_symmetry_space_group_name_H-M 'P 1 21/c 1'
_atom_sites_solution_hydrogens geom
_atom_sites_solution_primary direct
_atom_sites_solution_secondary difmap
_audit_creation_method SHELXL
_cell_angle_alpha 90.00
_cell_angle_beta 110.999(9)
_cell_angle_gamma 90.00
_cell_formula_units_Z 2
_cell_length_a 11.1340(15)
_cell_length_b 18.435(2)
_cell_length_c 12.515(2)
_cell_measurement_reflns_used 200
_cell_measurement_temperature 293(2)
_cell_measurement_theta_max 17.5
_cell_measurement_theta_min 13.0
_cell_volume 2398.2(6)
_computing_cell_refinement 'LCR out of package ULM'
_computing_data_collection 'Enraf Nonius CAD4 software'
_computing_data_reduction STP
_computing_molecular_graphics 'ORETP out package ULM'
_computing_publication_material CIFTAB
_computing_structure_refinement 'SHELXL-93 (Sheldrick, 1993)'
_computing_structure_solution 'Mo in position 0.0 0.0 0.0'
_diffrn_ambient_temperature 293(2)
_diffrn_measurement_device 'Enraf-Nonius CAD4'
_diffrn_measurement_method \w/\q
_diffrn_radiation_monochromator graphite
_diffrn_radiation_source 'fine-focus sealed tube'
_diffrn_radiation_type MoK\a
_diffrn_radiation_wavelength 0.70930
_diffrn_reflns_av_R_equivalents 0.0174
_diffrn_reflns_av_sigmaI/netI 0.0305
_diffrn_reflns_limit_h_max 11
_diffrn_reflns_limit_h_min -12
_diffrn_reflns_limit_k_max 21
_diffrn_reflns_limit_k_min 0
_diffrn_reflns_limit_l_max 14
_diffrn_reflns_limit_l_min 0
_diffrn_reflns_number 3949
_diffrn_reflns_theta_max 23.94
_diffrn_reflns_theta_min 2.06
_diffrn_standards_decay_% 0.6
_diffrn_standards_interval_time 120
_diffrn_standards_number 3
_exptl_absorpt_coefficient_mu 0.452
_exptl_absorpt_correction_T_max 0.9995
_exptl_absorpt_correction_T_min 0.9677
_exptl_absorpt_correction_type \Y-Scans
_exptl_crystal_colour 'light yellow-orange'
_exptl_crystal_density_diffrn 1.364
_exptl_crystal_density_meas ?
_exptl_crystal_density_method 'not done'
_exptl_crystal_description 'thick plate with brownish inclusions'
_exptl_crystal_F_000 1020
_exptl_crystal_size_max 0.50
_exptl_crystal_size_mid 0.30
_exptl_crystal_size_min 0.20
_refine_diff_density_max 0.686
_refine_diff_density_min -0.580
_refine_diff_density_rms 0.055
_refine_ls_extinction_coef none
_refine_ls_extinction_method none
_refine_ls_goodness_of_fit_all 1.046
_refine_ls_goodness_of_fit_obs 1.073
_refine_ls_hydrogen_treatment mixed
_refine_ls_matrix_type full
_refine_ls_number_parameters 296
_refine_ls_number_reflns 3758
_refine_ls_number_restraints 0
_refine_ls_restrained_S_all 1.047
_refine_ls_restrained_S_obs 1.073
_refine_ls_R_factor_all 0.0489
_refine_ls_R_factor_obs 0.0323
_refine_ls_shift/esd_max 0.000
_refine_ls_shift/esd_mean 0.000
_refine_ls_structure_factor_coef Fsqd
_refine_ls_weighting_details 'w=1/[\s^2^(Fo^2^)+(0.0367P)^2^+2.1818P] where P=(Fo^2^+2Fc^2^)/3'
_refine_ls_weighting_scheme calc
_refine_ls_wR_factor_all 0.0872
_refine_ls_wR_factor_obs 0.0796
_reflns_number_observed 3045
_reflns_number_total 3759
_reflns_observed_criterion >2sigma(I)
_cod_data_source_file ic961071v_1.cif
_cod_data_source_block MoO2dppee2_1
_cod_depositor_comments
;
The following automatic conversions were performed:

'_geom_bond_publ_flag' value 'Y' changed to 'y' according to the
built-in table from CIF Core dictionary named 'cif_core.dic' version
2.4.1 from 2010-06-29 (10 times).

'_geom_bond_publ_flag' value 'N'
changed to 'n' according to the built-in table from CIF Core
dictionary named 'cif_core.dic' version 2.4.1 from 2010-06-29 (26
times).

'_geom_angle_publ_flag' value 'Y' changed to 'y' according
to the built-in table from CIF Core dictionary named 'cif_core.dic'
version 2.4.1 from 2010-06-29 (14 times).

'_geom_angle_publ_flag'
value 'N' changed to 'n' according to the built-in table from CIF
Core dictionary named 'cif_core.dic' version 2.4.1 from 2010-06-29
(38 times).

Automatic conversion script
Id: cif_fix_values 1715 2011-07-08 13:25:40Z adriana 

The following automatic conversions were performed:

'_exptl_crystal_density_meas' value 'not done' was changed to '?' -
the value is perceived as not measured.

Automatic conversion script
Id: cif_fix_values 3008 2015-01-20 13:52:24Z robertas 

The following automatic conversions were performed:

'_refine_ls_weighting_scheme' value 'calc
w=1/[\s^2^(Fo^2^)+(0.0367P)^2^+2.1818P] where P=(Fo^2^+2Fc^2^)/3' was
changed to 'calc'. New tag '_refine_ls_weighting_details' was
created. The value of the new tag was set to
'w=1/[\s^2^(Fo^2^)+(0.0367P)^2^+2.1818P] where P=(Fo^2^+2Fc^2^)/3'.

Automatic conversion script
Id: cif_fix_values 3143 2015-03-26 13:38:13Z robertas 
;
_cod_original_cell_volume 2398.3(5)
_cod_database_code 4323434

loop_
_symmetry_equiv_pos_as_xyz
'x, y, z'
'-x, y+1/2, -z+1/2'
'-x, -y, -z'
'x, -y-1/2, z-1/2'

loop_
_atom_site_aniso_label
_atom_site_aniso_U_11
_atom_site_aniso_U_22
_atom_site_aniso_U_33
_atom_site_aniso_U_23
_atom_site_aniso_U_13
_atom_site_aniso_U_12
Mo1 0.0281(2) 0.0240(2) 0.0241(2) 0.00000(14) 0.01039(14) -0.00142(14)
O1 0.0362(11) 0.0359(11) 0.0313(11) 0.0000(9) 0.0117(9) -0.0046(9)
P1 0.0338(4) 0.0305(4) 0.0297(4) -0.0005(3) 0.0156(3) -0.0027(3)
P2 0.0338(4) 0.0253(4) 0.0326(4) 0.0021(3) 0.0130(3) 0.0010(3)
C1 0.047(2) 0.038(2) 0.041(2) -0.0016(14) 0.026(2) 0.0024(14)
C1A 0.037(2) 0.036(2) 0.0294(15) -0.0012(12) 0.0186(13) -0.0010(13)
C1B 0.048(2) 0.042(2) 0.041(2) 0.0016(15) 0.019(2) -0.0051(15)
C1C 0.066(2) 0.047(2) 0.049(2) 0.014(2) 0.025(2) 0.000(2)
C1D 0.063(2) 0.068(2) 0.032(2) 0.008(2) 0.014(2) 0.007(2)
C1E 0.058(2) 0.064(2) 0.036(2) -0.007(2) 0.008(2) -0.012(2)
C1F 0.055(2) 0.041(2) 0.037(2) -0.0024(14) 0.016(2) -0.011(2)
C1G 0.035(2) 0.038(2) 0.044(2) 0.0058(14) 0.0187(14) -0.0003(14)
C1H 0.049(2) 0.072(3) 0.060(2) -0.016(2) 0.022(2) -0.024(2)
C1I 0.066(3) 0.111(4) 0.086(3) -0.028(3) 0.027(3) -0.050(3)
C1K 0.042(2) 0.093(3) 0.107(4) 0.016(3) 0.026(2) -0.020(2)
C1L 0.053(2) 0.106(4) 0.093(3) 0.007(3) 0.044(3) -0.013(2)
C1M 0.054(2) 0.088(3) 0.063(2) -0.009(2) 0.036(2) -0.015(2)
C2 0.046(2) 0.031(2) 0.048(2) -0.0023(15) 0.024(2) 0.0066(14)
C2A 0.037(2) 0.0247(14) 0.040(2) 0.0012(13) 0.0149(13) 0.0032(13)
C2B 0.051(2) 0.042(2) 0.042(2) 0.0028(15) 0.008(2) -0.004(2)
C2C 0.052(2) 0.054(2) 0.058(2) -0.005(2) 0.002(2) -0.010(2)
C2D 0.043(2) 0.044(2) 0.087(3) -0.005(2) 0.019(2) -0.012(2)
C2E 0.055(2) 0.045(2) 0.071(3) 0.007(2) 0.033(2) -0.007(2)
C2F 0.048(2) 0.040(2) 0.043(2) 0.0002(15) 0.019(2) -0.0036(15)
C2G 0.030(2) 0.034(2) 0.046(2) 0.0085(14) 0.0121(14) 0.0007(13)
C2H 0.045(2) 0.056(2) 0.042(2) 0.005(2) 0.011(2) 0.011(2)
C2I 0.058(2) 0.076(3) 0.044(2) 0.007(2) 0.004(2) 0.009(2)
C2K 0.046(2) 0.075(3) 0.070(3) 0.028(2) 0.001(2) 0.006(2)
C2L 0.057(2) 0.045(2) 0.101(3) 0.022(2) 0.004(2) 0.015(2)
C2M 0.053(2) 0.042(2) 0.070(3) 0.000(2) 0.005(2) 0.005(2)
O3 0.088(3) 0.200(5) 0.115(3) -0.051(3) 0.012(3) -0.020(3)

loop_
_atom_site_label
_atom_site_type_symbol
_atom_site_fract_x
_atom_site_fract_y
_atom_site_fract_z
_atom_site_U_iso_or_equiv
_atom_site_thermal_displace_type
_atom_site_occupancy
_atom_site_calc_flag
_atom_site_refinement_flags
_atom_site_disorder_group
Mo1 Mo 0.0000 0.0000 0.0000 0.02514(11) Uani 1 d S .
O1 O 0.1398(2) 0.02972(11) 0.1180(2) 0.0346(5) Uani 1 d . .
P1 P -0.11225(7) 0.00331(4) 0.14168(6) 0.0302(2) Uani 1 d . .
P2 P -0.06665(7) 0.13049(4) -0.01676(6) 0.0303(2) Uani 1 d . .
C1 C -0.1443(3) 0.0983(2) 0.1628(3) 0.0389(7) Uani 1 d . .
C1A C -0.0169(3) -0.0247(2) 0.2868(2) 0.0323(6) Uani 1 d . .
C1B C -0.0327(3) -0.0930(2) 0.3266(3) 0.0429(8) Uani 1 d . .
H1B H -0.0970(3) -0.1236(2) 0.2809(3) 0.069(3) Uiso 1 calc R .
C1C C 0.0464(3) -0.1155(2) 0.4337(3) 0.0531(9) Uani 1 d . .
H1C H 0.0346(3) -0.1610(2) 0.4605(3) 0.069(3) Uiso 1 calc R .
C1D C 0.1422(4) -0.0713(2) 0.5008(3) 0.0553(9) Uani 1 d . .
H1D H 0.1962(4) -0.0871(2) 0.5725(3) 0.069(3) Uiso 1 calc R .
C1E C 0.1590(4) -0.0040(2) 0.4630(3) 0.0554(9) Uani 1 d . .
H1E H 0.2240(4) 0.0260(2) 0.5092(3) 0.069(3) Uiso 1 calc R .
C1F C 0.0792(3) 0.0197(2) 0.3556(3) 0.0441(8) Uani 1 d . .
H1F H 0.0907(3) 0.0657(2) 0.3302(3) 0.069(3) Uiso 1 calc R .
C1G C -0.2676(3) -0.0394(2) 0.1153(3) 0.0377(7) Uani 1 d . .
C1H C -0.3237(3) -0.0776(2) 0.0169(3) 0.0593(10) Uani 1 d . .
H1H H -0.2832(3) -0.0811(2) -0.0363(3) 0.069(3) Uiso 1 calc R .
C1I C -0.4414(4) -0.1112(3) -0.0039(4) 0.088(2) Uani 1 d . .
H1I H -0.4799(4) -0.1368(3) -0.0717(4) 0.069(3) Uiso 1 calc R .
C1K C -0.5008(4) -0.1074(3) 0.0728(5) 0.0809(14) Uani 1 d . .
H1K H -0.5796(4) -0.1303(3) 0.0577(5) 0.069(3) Uiso 1 calc R .
C1L C -0.4458(4) -0.0701(3) 0.1720(4) 0.0786(13) Uani 1 d . .
H1L H -0.4865(4) -0.0676(3) 0.2251(4) 0.069(3) Uiso 1 calc R .
C1M C -0.3289(4) -0.0359(2) 0.1937(3) 0.0641(11) Uani 1 d . .
H1M H -0.2912(4) -0.0104(2) 0.2617(3) 0.069(3) Uiso 1 calc R .
C2 C -0.1263(3) 0.1500(2) 0.0983(3) 0.0395(7) Uani 1 d . .
C2A C 0.0605(3) 0.19789(15) 0.0093(2) 0.0336(6) Uani 1 d . .
C2B C 0.1419(3) 0.2109(2) 0.1203(3) 0.0476(8) Uani 1 d . .
H2B H 0.1292(3) 0.1865(2) 0.1804(3) 0.069(3) Uiso 1 calc R .
C2C C 0.2421(3) 0.2597(2) 0.1430(3) 0.0596(10) Uani 1 d . .
H2C H 0.2962(3) 0.2683(2) 0.2181(3) 0.069(3) Uiso 1 calc R .
C2D C 0.2619(3) 0.2956(2) 0.0549(4) 0.0590(10) Uani 1 d . .
H2D H 0.3288(3) 0.3289(2) 0.0703(4) 0.069(3) Uiso 1 calc R .
C2E C 0.1834(3) 0.2826(2) -0.0558(3) 0.0542(9) Uani 1 d . .
H2E H 0.1979(3) 0.3065(2) -0.1155(3) 0.069(3) Uiso 1 calc R .
C2F C 0.0821(3) 0.2338(2) -0.0793(3) 0.0429(8) Uani 1 d . .
H2F H 0.0288(3) 0.2252(2) -0.1547(3) 0.069(3) Uiso 1 calc R .
C2G C -0.1951(3) 0.1661(2) -0.1424(3) 0.0372(7) Uani 1 d . .
C2H C -0.2381(3) 0.1250(2) -0.2404(3) 0.0488(8) Uani 1 d . .
H2H H -0.2041(3) 0.0790(2) -0.2408(3) 0.069(3) Uiso 1 calc R .
C2I C -0.3318(4) 0.1515(2) -0.3383(3) 0.0633(10) Uani 1 d . .
H2I H -0.3600(4) 0.1235(2) -0.4045(3) 0.069(3) Uiso 1 calc R .
C2K C -0.3829(4) 0.2187(2) -0.3378(4) 0.0692(12) Uani 1 d . .
H2K H -0.4452(4) 0.2367(2) -0.4040(4) 0.069(3) Uiso 1 calc R .
C2L C -0.3426(4) 0.2596(2) -0.2405(4) 0.0744(13) Uani 1 d . .
H2L H -0.3787(4) 0.3050(2) -0.2402(4) 0.069(3) Uiso 1 calc R .
C2M C -0.2487(3) 0.2339(2) -0.1426(3) 0.0599(10) Uani 1 d . .
H2M H -0.2212(3) 0.2622(2) -0.0766(3) 0.069(3) Uiso 1 calc R .
H1 H -0.1786(31) 0.1084(17) 0.2226(28) 0.050(7) Uiso 1 d . .
H2 H -0.1441(31) 0.1960(19) 0.1066(27) 0.050(7) Uiso 1 d . .
O3 O 0.3231(4) 0.0878(3) 0.3044(4) 0.141(2) Uani 1 d . .
C3A C 0.4284(13) 0.0984(7) 0.3044(11) 0.101(3) Uiso 0.50 d P .
H3A1 H 0.4234(13) 0.1281(32) 0.2399(36) 0.125(16) Uiso 0.50 calc PR .
H3A2 H 0.4681(28) 0.0529(7) 0.2995(61) 0.125(16) Uiso 0.50 calc PR .
H3A3 H 0.4788(23) 0.1228(34) 0.3738(29) 0.125(16) Uiso 0.50 calc PR .
C3B C 0.4284(12) 0.0585(7) 0.3509(10) 0.098(3) Uiso 0.50 d P .
H3B1 H 0.4410(33) 0.0487(36) 0.4295(19) 0.125(16) Uiso 0.50 calc PR .
H3B2 H 0.4952(13) 0.0902(18) 0.3472(56) 0.125(16) Uiso 0.50 calc PR .
H3B3 H 0.4310(28) 0.0139(21) 0.3123(40) 0.125(16) Uiso 0.50 calc PR .

loop_
_atom_type_symbol
_atom_type_description
_atom_type_scat_dispersion_real
_atom_type_scat_dispersion_imag
_atom_type_scat_source
C C 0.0033 0.0016 'International Tables Vol C Tables 4.2.6.8 and 6.1.1.4'
H H 0.0000 0.0000 'International Tables Vol C Tables 4.2.6.8 and 6.1.1.4'
Mo Mo -1.6832 0.6857 'International Tables Vol C Tables 4.2.6.8 and 6.1.1.4'
O O 0.0106 0.0060 'International Tables Vol C Tables 4.2.6.8 and 6.1.1.4'
P P 0.1023 0.0942 'International Tables Vol C Tables 4.2.6.8 and 6.1.1.4'

loop_
_geom_angle_atom_site_label_1
_geom_angle_atom_site_label_2
_geom_angle_atom_site_label_3
_geom_angle
_geom_angle_site_symmetry_1
_geom_angle_site_symmetry_3
_geom_angle_publ_flag
O1 Mo1 P1 85.18(6) . . y
O1 Mo1 P1 94.82(6) . 3 y
O1 Mo1 P2 85.39(7) . . y
O1 Mo1 P2 94.61(7) . 3 y
P2 Mo1 P1 80.11(2) . . y
P2 Mo1 P1 99.89(2) . 3 y
C1 P1 C1A 101.66(14) . . y
C1 P1 C1G 102.64(14) . . y
C1A P1 C1G 103.56(13) . . y
Mo1 P1 C1 107.37(10) . . n
Mo1 P1 C1A 116.00(9) . . n
Mo1 P1 C1G 122.90(10) . . n
P1 C1 C2 121.8(2) . . y
P1 C1A C1B 120.8(2) . . n
P1 C1A C1F 120.0(2) . . n
P1 C1G C1M 122.0(3) . . n
P1 C1G C1H 119.0(2) . . n
C1F C1A C1B 119.0(3) . . n
C1A C1B C1C 120.2(3) . . n
C1B C1C C1D 120.3(3) . . n
C1C C1D C1E 120.2(3) . . n
C1D C1E C1F 120.2(3) . . n
C1E C1F C1A 120.1(3) . . n
C1M C1G C1H 118.9(3) . . n
C1G C1H C1I 119.8(4) . . n
C1H C1I C1K 121.0(4) . . n
C1I C1K C1L 120.1(4) . . n
C1K C1L C1M 119.7(4) . . n
C1L C1M C1G 120.6(4) . . n
C2 P2 C2A 101.77(14) . . y
C2 P2 C2G 102.39(14) . . y
C2A P2 C2G 103.14(13) . . y
Mo1 P2 C2 107.68(11) . . n
Mo1 P2 C2A 116.86(9) . . n
Mo1 P2 C2G 122.30(10) . . n
P2 C2 C1 121.5(2) . . y
P2 C2A C2B 119.1(2) . . n
P2 C2A C2F 122.0(2) . . n
P2 C2G C2M 121.9(3) . . n
P2 C2G C2H 119.0(2) . . n
C2F C2A C2B 118.9(3) . . n
C2A C2B C2C 120.7(3) . . n
C2B C2C C2D 120.0(3) . . n
C2C C2D C2E 120.1(3) . . n
C2D C2E C2F 120.2(3) . . n
C2E C2F C2A 120.0(3) . . n
C2M C2G C2H 119.0(3) . . n
C2G C2H C2I 120.5(3) . . n
C2H C2I C2K 120.0(4) . . n
C2I C2K C2L 120.1(4) . . n
C2K C2L C2M 120.4(4) . . n
C2L C2M C2G 120.0(4) . . n

loop_
_geom_bond_atom_site_label_1
_geom_bond_atom_site_label_2
_geom_bond_distance
_geom_bond_site_symmetry_2
_geom_bond_publ_flag
Mo1 O1 1.804(2) . y
Mo1 P1 2.5095(7) . y
Mo1 P2 2.5040(8) . y
P1 C1 1.826(3) . y
P1 C1A 1.820(3) . y
P1 C1G 1.820(3) . y
P2 C2 1.825(3) . y
P2 C2A 1.823(3) . y
P2 C2G 1.827(3) . y
C1 C2 1.309(4) . y
C1A C1B 1.388(4) . n
C1A C1F 1.377(4) . n
C1B C1C 1.378(4) . n
C1C C1D 1.365(5) . n
C1D C1E 1.363(5) . n
C1E C1F 1.390(5) . n
C1G C1H 1.361(5) . n
C1G C1M 1.383(5) . n
C1H C1I 1.388(5) . n
C1I C1K 1.348(6) . n
C1K C1L 1.359(6) . n
C1L C1M 1.382(5) . n
C2A C2B 1.381(4) . n
C2A C2F 1.384(4) . n
C2B C2C 1.382(5) . n
C2C C2D 1.370(5) . n
C2D C2E 1.369(5) . n
C2E C2F 1.390(5) . n
C2G C2H 1.373(4) . n
C2G C2M 1.386(5) . n
C2H C2I 1.383(5) . n
C2I C2K 1.364(6) . n
C2K C2L 1.364(6) . n
C2L C2M 1.379(5) . n
O3 C3A 1.188(12) . n
O3 C3B 1.230(12) . n
